data_1560690
loop_
_publ_author_name
'Meundaeng, Natthaya'
'Rujiwatra, Apinpus'
'Prior, Timothy J.'

_publ_section_title
;
 Copper coordination polymers constructed from thiazole-5-carboxylic acid:
 Synthesis, crystal structures, and structural transformation
;
_journal_name_full 'Journal of Solid State Chemistry'
_journal_page_first 138
_journal_page_last 145
_journal_paper_doi 10.1016/j.jssc.2016.10.009
_journal_volume 245
_journal_year 2017
_chemical_formula_moiety
;
C8 H4 Cu N2 O4 S2, H2 O
;
_chemical_formula_sum 'C8 H6 Cu N2 O5 S2'
_chemical_formula_weight 337.81
_space_group_crystal_system monoclinic
_space_group_IT_number 14
_space_group_name_Hall '-P 2yn'
_space_group_name_H-M_alt 'P 1 21/n 1'
_atom_sites_solution_hydrogens mixed
_cell_angle_alpha 90
_cell_angle_beta 109.543(7)
_cell_angle_gamma 90
_cell_formula_units_Z 4
_cell_length_a 8.7090(9)
_cell_length_b 10.5806(6)
_cell_length_c 12.8577(11)
_cell_measurement_reflns_used 10365
_cell_measurement_temperature 150(2)
_cell_measurement_theta_max 29.55
_cell_measurement_theta_min 1.7
_cell_volume 1116.54(17)
_computing_cell_refinement 'Stoe X-AREA'
_computing_data_collection 'Stoe X-AREA'
_computing_data_reduction
;
 Scaled and merged with Sortav
 R.H. Blessing, (1987) Cryst. Rev. 1, 3-58
 R.H. Blessing, (1989) J. Appl. Cryst. 22, 396-397
;
_computing_structure_refinement 'SHELXL-2014/7 (Sheldrick, 2014)'
_computing_structure_solution 'SHELXT (Sheldrick, 2015)'
_diffrn_ambient_temperature 150(2)
_diffrn_detector_area_resol_mean 6.67
_diffrn_measured_fraction_theta_full 0.997
_diffrn_measured_fraction_theta_max 0.989
_diffrn_measurement_device_type 'Stoe IPDS2'
_diffrn_measurement_method \w-scans
_diffrn_radiation_type MoK\a
_diffrn_radiation_wavelength 0.71073
_diffrn_reflns_av_R_equivalents 0.0501
_diffrn_reflns_av_unetI/netI 0.0435
_diffrn_reflns_Laue_measured_fraction_full 0.997
_diffrn_reflns_Laue_measured_fraction_max 0.989
_diffrn_reflns_limit_h_max 9
_diffrn_reflns_limit_h_min -11
_diffrn_reflns_limit_k_max 14
_diffrn_reflns_limit_k_min -13
_diffrn_reflns_limit_l_max 17
_diffrn_reflns_limit_l_min -17
_diffrn_reflns_number 13558
_diffrn_reflns_point_group_measured_fraction_full 0.997
_diffrn_reflns_point_group_measured_fraction_max 0.989
_diffrn_reflns_theta_full 25.242
_diffrn_reflns_theta_max 29.246
_diffrn_reflns_theta_min 2.489
_diffrn_source 'fine-focus sealed tube'
_exptl_absorpt_coefficient_mu 2.343
_exptl_absorpt_correction_T_max 0.914
_exptl_absorpt_correction_T_min 0.781
_exptl_absorpt_correction_type multi-scan
_exptl_absorpt_process_details
;
 R.H. Blessing, Acta Cryst. (1995), A51, 33-38
;
_exptl_crystal_colour blue-green
_exptl_crystal_density_diffrn 2.010
_exptl_crystal_description needle
_exptl_crystal_F_000 676
_exptl_crystal_size_max 0.500
_exptl_crystal_size_mid 0.160
_exptl_crystal_size_min 0.160
_refine_diff_density_max 0.574
_refine_diff_density_min -0.465
_refine_diff_density_rms 0.095
_refine_ls_extinction_coef .
_refine_ls_extinction_method none
_refine_ls_goodness_of_fit_ref 0.974
_refine_ls_hydrogen_treatment mixed
_refine_ls_matrix_type full
_refine_ls_number_parameters 174
_refine_ls_number_reflns 2997
_refine_ls_number_restraints 7
_refine_ls_restrained_S_all 0.975
_refine_ls_R_factor_all 0.0442
_refine_ls_R_factor_gt 0.0298
_refine_ls_shift/su_max 0.000
_refine_ls_shift/su_mean 0.000
_refine_ls_structure_factor_coef Fsqd
_refine_ls_weighting_details 'w=1/[\s^2^(Fo^2^)+(0.0430P)^2^] where P=(Fo^2^+2Fc^2^)/3'
_refine_ls_weighting_scheme calc
_refine_ls_wR_factor_gt 0.0724
_refine_ls_wR_factor_ref 0.0745
_reflns_Friedel_coverage 0.000
_reflns_Friedel_fraction_full .
_reflns_Friedel_fraction_max .
_reflns_number_gt 2240
_reflns_number_total 2997
_reflns_threshold_expression 'I > 2\s(I)'
_cod_data_source_file JSSC-2017-245-138.cif
_cod_data_source_block 3heated
_cod_original_sg_symbol_H-M 'P 21/n'
_cod_database_code 1560690
_shelx_space_group_comment
;
The symmetry employed for this shelxl refinement is uniquely defined
by the following loop, which should always be used as a source of
symmetry information in preference to the above space-group names.
They are only intended as comments.
;
_shelx_estimated_absorpt_t_min 0.387
_shelx_estimated_absorpt_t_max 0.706

loop_
_space_group_symop_operation_xyz
'x, y, z'
'-x+1/2, y+1/2, -z+1/2'
'-x, -y, -z'
'x-1/2, -y-1/2, z-1/2'

loop_
_atom_site_label
_atom_site_type_symbol
_atom_site_fract_x
_atom_site_fract_y
_atom_site_fract_z
_atom_site_U_iso_or_equiv
_atom_site_adp_type
_atom_site_occupancy
_atom_site_site_symmetry_order
_atom_site_calc_flag
_atom_site_refinement_flags_posn
_atom_site_refinement_flags_adp
_atom_site_refinement_flags_occupancy
_atom_site_disorder_assembly
_atom_site_disorder_group
Cu1 Cu 0.19014(4) 0.61534(3) 0.48926(2) 0.01868(9) Uani 1 1 d . . . . .
N1 N 0.3566(3) 0.25506(19) 0.91992(14) 0.0207(4) Uani 1 1 d . . . . .
S1 S 0.49919(9) 0.43039(6) 0.85217(5) 0.02514(15) Uani 1 1 d . . . . .
C1 C 0.2234(3) 0.4419(2) 0.65789(17) 0.0199(5) Uani 1 1 d . . . . .
O1 O 0.3023(2) 0.52929(16) 0.62992(12) 0.0222(4) Uani 1 1 d . . . . .
O2 O 0.0861(2) 0.40416(18) 0.60314(13) 0.0284(4) Uani 1 1 d . . . . .
C2 C 0.3104(3) 0.3811(2) 0.76690(16) 0.0209(5) Uani 1 1 d . . . . .
C3 C 0.2539(3) 0.2874(2) 0.81528(17) 0.0209(5) Uani 1 1 d D . . . .
H3 H 0.156(2) 0.2484(10) 0.7818(8) 0.025 Uiso 1 1 calc DR U . . .
C4 C 0.4896(3) 0.3232(2) 0.94833(18) 0.0245(5) Uani 1 1 d D . . . .
H4 H 0.5706(19) 0.3139(3) 1.0143(15) 0.029 Uiso 1 1 calc DR U . . .
S2 S 0.11085(8) 0.77342(6) 0.12992(4) 0.02267(14) Uani 1 1 d . . . . .
N2 N 0.2550(3) 0.96844(19) 0.09159(14) 0.0213(4) Uani 1 1 d . . . . .
C5 C 0.2802(3) 0.7974(2) 0.35299(17) 0.0213(5) Uani 1 1 d . . . . .
O3 O 0.1713(2) 0.72140(16) 0.35879(12) 0.0240(4) Uani 1 1 d . . . . .
O4 O 0.4017(3) 0.8312(2) 0.42991(13) 0.0345(5) Uani 1 1 d . . . . .
C6 C 0.2521(3) 0.8480(2) 0.23919(17) 0.0212(5) Uani 1 1 d . . . . .
C7 C 0.3181(3) 0.9487(2) 0.20403(17) 0.0217(5) Uani 1 1 d D . . . .
H7 H 0.3981(19) 0.9994(12) 0.2511(11) 0.026 Uiso 1 1 calc DR U . . .
C8 C 0.1455(3) 0.8812(2) 0.04368(17) 0.0230(5) Uani 1 1 d D . . . .
H8 H 0.0917(12) 0.8793(2) -0.0319(17) 0.028 Uiso 1 1 calc DR U . . .
O1W O 0.6830(3) 0.9657(2) 0.4429(2) 0.0485(6) Uani 1 1 d D . . . .
H1A H 0.592(4) 0.919(3) 0.428(3) 0.073 Uiso 1 1 d D U . . .
H1B H 0.655(5) 1.036(2) 0.474(3) 0.073 Uiso 1 1 d D U . . .

loop_
_atom_site_aniso_label
_atom_site_aniso_U_11
_atom_site_aniso_U_22
_atom_site_aniso_U_33
_atom_site_aniso_U_23
_atom_site_aniso_U_13
_atom_site_aniso_U_12
Cu1 0.02704(18) 0.01664(14) 0.01247(12) -0.00045(10) 0.00678(10) 0.00088(13)
N1 0.0252(11) 0.0201(10) 0.0160(8) 0.0025(7) 0.0059(7) 0.0000(9)
S1 0.0255(4) 0.0265(3) 0.0208(2) 0.0044(2) 0.0043(2) -0.0055(3)
C1 0.0264(14) 0.0182(11) 0.0163(9) 0.0001(8) 0.0088(9) 0.0020(10)
O1 0.0307(10) 0.0199(8) 0.0159(7) 0.0014(6) 0.0078(6) -0.0015(8)
O2 0.0256(11) 0.0326(10) 0.0226(8) 0.0049(7) 0.0021(7) -0.0018(8)
C2 0.0234(13) 0.0218(11) 0.0163(9) 0.0011(8) 0.0051(8) 0.0011(11)
C3 0.0224(13) 0.0224(12) 0.0163(9) 0.0005(8) 0.0042(9) -0.0011(10)
C4 0.0283(14) 0.0243(12) 0.0191(10) 0.0029(9) 0.0054(9) -0.0020(11)
S2 0.0273(3) 0.0234(3) 0.0168(2) 0.0009(2) 0.0067(2) -0.0043(3)
N2 0.0277(12) 0.0202(10) 0.0157(8) 0.0022(7) 0.0069(8) -0.0009(9)
C5 0.0275(14) 0.0192(11) 0.0162(9) 0.0022(8) 0.0058(9) 0.0040(10)
O3 0.0347(11) 0.0213(8) 0.0165(7) 0.0025(6) 0.0093(7) -0.0032(8)
O4 0.0339(12) 0.0435(12) 0.0201(8) 0.0065(7) 0.0009(8) -0.0082(10)
C6 0.0248(13) 0.0215(12) 0.0170(9) 0.0015(8) 0.0068(9) 0.0004(11)
C7 0.0262(14) 0.0215(12) 0.0160(9) 0.0009(8) 0.0052(9) -0.0016(11)
C8 0.0281(14) 0.0243(12) 0.0164(9) -0.0001(9) 0.0072(9) -0.0002(11)
O1W 0.0367(14) 0.0483(15) 0.0616(14) 0.0035(11) 0.0179(12) -0.0034(12)

loop_
_atom_type_symbol
_atom_type_description
_atom_type_scat_dispersion_real
_atom_type_scat_dispersion_imag
_atom_type_scat_source
C C 0.0033 0.0016 'International Tables Vol C Tables 4.2.6.8 and 6.1.1.4'
H H 0.0000 0.0000 'International Tables Vol C Tables 4.2.6.8 and 6.1.1.4'
Cu Cu 0.3201 1.2651 'International Tables Vol C Tables 4.2.6.8 and 6.1.1.4'
N N 0.0061 0.0033 'International Tables Vol C Tables 4.2.6.8 and 6.1.1.4'
O O 0.0106 0.0060 'International Tables Vol C Tables 4.2.6.8 and 6.1.1.4'
S S 0.1246 0.1234 'International Tables Vol C Tables 4.2.6.8 and 6.1.1.4'

loop_
_geom_angle_atom_site_label_1
_geom_angle_atom_site_label_2
_geom_angle_atom_site_label_3
_geom_angle
_geom_angle_site_symmetry_1
_geom_angle_site_symmetry_3
O1 Cu1 O3 156.39(8) . .
O1 Cu1 N1 86.62(7) . 2_556
O3 Cu1 N1 95.74(7) . 2_556
O1 Cu1 N2 89.24(7) . 2_545
O3 Cu1 N2 88.09(7) . 2_545
N1 Cu1 N2 175.86(8) 2_556 2_545
O1 Cu1 O2 122.91(7) . 3_566
O3 Cu1 O2 80.67(7) . 3_566
N1 Cu1 O2 89.21(8) 2_556 3_566
N2 Cu1 O2 92.96(8) 2_545 3_566
C4 N1 C3 111.0(2) . .
C4 N1 Cu1 125.15(16) . 2_546
C3 N1 Cu1 123.78(17) . 2_546
C4 S1 C2 89.56(12) . .
O2 C1 O1 125.9(2) . .
O2 C1 C2 119.0(2) . .
O1 C1 C2 115.1(2) . .
C1 O1 Cu1 116.51(15) . .
C1 O2 Cu1 165.23(18) . 3_566
C3 C2 C1 126.8(2) . .
C3 C2 S1 110.29(17) . .
C1 C2 S1 122.80(19) . .
C2 C3 N1 114.4(2) . .
C2 C3 H3 122.8 . .
N1 C3 H3 122.8 . .
N1 C4 S1 114.75(18) . .
N1 C4 H4 122.6 . .
S1 C4 H4 122.6 . .
C8 S2 C6 89.45(12) . .
C8 N2 C7 110.8(2) . .
C8 N2 Cu1 123.85(15) . 2
C7 N2 Cu1 125.26(17) . 2
O4 C5 O3 126.5(2) . .
O4 C5 C6 119.6(2) . .
O3 C5 C6 113.8(2) . .
C5 O3 Cu1 124.03(15) . .
C7 C6 C5 131.0(2) . .
C7 C6 S2 110.80(16) . .
C5 C6 S2 118.17(18) . .
C6 C7 N2 113.8(2) . .
C6 C7 H7 123.1 . .
N2 C7 H7 123.1 . .
N2 C8 S2 115.19(16) . .
N2 C8 H8 122.4 . .
S2 C8 H8 122.4 . .
H1A O1W H1B 101(2) . .

loop_
_geom_bond_atom_site_label_1
_geom_bond_atom_site_label_2
_geom_bond_distance
_geom_bond_site_symmetry_2
Cu1 O1 1.9678(16) .
Cu1 O3 1.9790(15) .
Cu1 N1 2.0080(19) 2_556
Cu1 N2 2.0142(19) 2_545
Cu1 O2 2.309(2) 3_566
N1 C4 1.309(3) .
N1 C3 1.386(3) .
N1 Cu1 2.0080(19) 2_546
S1 C4 1.701(2) .
S1 C2 1.724(3) .
C1 O2 1.234(3) .
C1 O1 1.274(3) .
C1 C2 1.497(3) .
O2 Cu1 2.309(2) 3_566
C2 C3 1.347(3) .
C3 H3 0.92(2) .
C4 H4 0.91(2) .
S2 C8 1.687(2) .
S2 C6 1.719(2) .
N2 C8 1.322(3) .
N2 C7 1.380(3) .
N2 Cu1 2.0142(19) 2
C5 O4 1.235(3) .
C5 O3 1.264(3) .
C5 C6 1.500(3) .
C6 C7 1.358(3) .
C7 H7 0.93(2) .
C8 H8 0.93(2) .
O1W H1A 0.894(19) .
O1W H1B 0.911(18) .

loop_
_geom_hbond_atom_site_label_D
_geom_hbond_atom_site_label_H
_geom_hbond_atom_site_label_A
_geom_hbond_distance_DH
_geom_hbond_distance_HA
_geom_hbond_distance_DA
_geom_hbond_angle_DHA
_geom_hbond_site_symmetry_A
C3 H3 S2 0.92 2.92 3.535(3) 126.3 3_566
C4 H4 O2 0.91 2.56 3.055(3) 115.0 4_666
C4 H4 O1W 0.91 2.59 3.113(4) 117.4 2_646
C8 H8 O1 0.93 2.40 2.885(3) 112.9 2
O1W H1A O4 0.894(19) 1.91(2) 2.790(3) 167(4) .
O1W H1B O4 0.911(18) 2.04(2) 2.941(3) 168(4) 3_676
